data_7044324
loop_
_publ_author_name
'Ghosh, Kaushik'
'Singh, Ovender'
'Tyagi, Nidhi'
'Olmstead, Marilyn M.'

_publ_section_title
;
 Design of synthetic superoxide dismutase mimetics: Seven-coordinate water
 soluble Manganese(II) and Iron(II) complexes and their superoxide
 dismutase like activity studies
;
_journal_name_full 'Dalton Trans.'
_journal_paper_doi 10.1039/C7DT03278A
_journal_year 2017
_chemical_formula_moiety 'C29 H25 Cl Fe N7 O5, (Cl O4)'
_chemical_formula_sum 'C29 H25 Cl2 Fe N7 O9'
_chemical_formula_weight 742.31
_chemical_name_systematic
; 
 ? 
;
_space_group_IT_number 14
_symmetry_cell_setting monoclinic
_symmetry_space_group_name_Hall '-P 2yn'
_symmetry_space_group_name_H-M 'P 1 21/n 1'
_atom_sites_solution_hydrogens geom
_atom_sites_solution_primary direct
_atom_sites_solution_secondary difmap
_audit_creation_method SHELXL-97
_audit_update_record
;
2017-07-11 deposited with the CCDC.
2017-09-22 downloaded from the CCDC.
;
_cell_angle_alpha 90.00
_cell_angle_beta 101.909(3)
_cell_angle_gamma 90.00
_cell_formula_units_Z 4
_cell_length_a 16.2831(10)
_cell_length_b 8.1985(5)
_cell_length_c 24.4790(14)
_cell_measurement_reflns_used 111
_cell_measurement_temperature 296(2)
_cell_measurement_theta_max 27.13
_cell_measurement_theta_min 2.46
_cell_volume 3197.5(3)
_computing_cell_refinement 'Bruker Kappa Apex'
_computing_data_collection 'Bruker Kappa Apex'
_computing_data_reduction 'Bruker SAINT'
_computing_molecular_graphics 'Bruker SHELXTL'
_computing_publication_material 'Bruker SHELXTL'
_computing_structure_refinement 'SHELXL-97 (Sheldrick, 2008)'
_computing_structure_solution 'SHELXS-97 (Sheldrick, 2008)'
_diffrn_ambient_temperature 296(2)
_diffrn_measured_fraction_theta_full 0.989
_diffrn_measured_fraction_theta_max 0.989
_diffrn_measurement_device_type 'CCD area detector'
_diffrn_measurement_method 'phi omega scans'
_diffrn_radiation_monochromator graphite
_diffrn_radiation_source 'fine-focus sealed tube'
_diffrn_radiation_type MoK\a
_diffrn_radiation_wavelength 0.71073
_diffrn_reflns_av_R_equivalents 0.0363
_diffrn_reflns_av_sigmaI/netI 0.0323
_diffrn_reflns_limit_h_max 21
_diffrn_reflns_limit_h_min -19
_diffrn_reflns_limit_k_max 10
_diffrn_reflns_limit_k_min -10
_diffrn_reflns_limit_l_max 32
_diffrn_reflns_limit_l_min -32
_diffrn_reflns_number 50724
_diffrn_reflns_theta_full 27.89
_diffrn_reflns_theta_max 27.89
_diffrn_reflns_theta_min 1.38
_exptl_absorpt_coefficient_mu 0.704
_exptl_absorpt_correction_T_max 0.857
_exptl_absorpt_correction_T_min 0.857
_exptl_absorpt_correction_type multi-scan
_exptl_absorpt_process_details '(SADABS; Bruker, 2000)'
_exptl_crystal_colour Red
_exptl_crystal_density_diffrn 1.542
_exptl_crystal_density_method 'not measured'
_exptl_crystal_description squar
_exptl_crystal_F_000 1520
_exptl_crystal_size_max 0.22
_exptl_crystal_size_mid 0.22
_exptl_crystal_size_min 0.22
_refine_diff_density_max 0.836
_refine_diff_density_min -0.585
_refine_diff_density_rms 0.129
_refine_ls_extinction_method none
_refine_ls_goodness_of_fit_ref 1.094
_refine_ls_hydrogen_treatment mixed
_refine_ls_matrix_type full
_refine_ls_number_parameters 441
_refine_ls_number_reflns 7637
_refine_ls_number_restraints 0
_refine_ls_restrained_S_all 1.094
_refine_ls_R_factor_all 0.0710
_refine_ls_R_factor_gt 0.0431
_refine_ls_shift/su_max 0.001
_refine_ls_shift/su_mean 0.000
_refine_ls_structure_factor_coef Fsqd
_refine_ls_weighting_details 'calc w=1/[\s^2^(Fo^2^)+(0.0828P)^2^+0.8730P] where P=(Fo^2^+2Fc^2^)/3'
_refine_ls_weighting_scheme calc
_refine_ls_wR_factor_gt 0.1239
_refine_ls_wR_factor_ref 0.1490
_reflns_number_gt 5433
_reflns_number_total 7537
_reflns_threshold_expression >2sigma(I)
_cod_data_source_file c7dt03278a2.cif
_cod_data_source_block shelx
_cod_original_sg_symbol_H-M P21/n
_cod_database_code 7044324

loop_
_symmetry_equiv_pos_as_xyz
'x, y, z'
'-x+1/2, y+1/2, -z+1/2'
'-x, -y, -z'
'x-1/2, -y-1/2, z-1/2'

loop_
_atom_site_label
_atom_site_type_symbol
_atom_site_fract_x
_atom_site_fract_y
_atom_site_fract_z
_atom_site_U_iso_or_equiv
_atom_site_adp_type
_atom_site_occupancy
_atom_site_symmetry_multiplicity
_atom_site_calc_flag
_atom_site_refinement_flags
N1 N 0.75364(13) 0.1445(3) 0.47946(8) 0.0401(5) Uani 1 1 d .
N2 N 0.97302(13) 0.3449(3) 0.61191(8) 0.0395(5) Uani 1 1 d .
C31 C 0.83930(16) 0.1815(3) 0.49184(10) 0.0353(5) Uani 1 1 d .
C10 C 0.62981(17) 0.1947(4) 0.50853(11) 0.0446(6) Uani 1 1 d .
H10 H 0.5984 0.1466 0.4766 0.054 Uiso 1 1 calc R
C13 C 0.59038(17) 0.2721(4) 0.54979(11) 0.0441(6) Uani 1 1 d .
C30 C 1.00514(18) 0.2647(4) 0.52251(11) 0.0466(7) Uani 1 1 d .
H30 H 1.0611 0.2958 0.5333 0.056 Uiso 1 1 calc R
N3 N 0.79055(13) 0.2845(2) 0.69728(8) 0.0346(5) Uani 1 1 d .
N4 N 0.64267(13) 0.3260(3) 0.59671(9) 0.0398(5) Uani 1 1 d .
C3 C 0.86511(15) 0.3380(3) 0.72690(9) 0.0347(5) Uani 1 1 d .
O4 O 0.78684(13) 0.5473(2) 0.58819(8) 0.0538(5) Uani 1 1 d .
C5 C 1.05977(15) 0.3684(3) 0.63878(10) 0.0388(6) Uani 1 1 d .
C29 C 0.93022(16) 0.3681(3) 0.69561(10) 0.0379(6) Uani 1 1 d .
H29 H 0.9822 0.4104 0.7127 0.046 Uiso 1 1 calc R
O7 O 0.81705(19) 0.7748(3) 0.53837(11) 0.0830(8) Uani 1 1 d .
C22 C 0.89082(18) 0.1546(4) 0.45387(10) 0.0466(7) Uani 1 1 d .
H22 H 0.8701 0.1090 0.4190 0.056 Uiso 1 1 calc R
C28 C 0.88216(18) 0.3500(4) 0.78477(10) 0.0456(7) Uani 1 1 d .
H28 H 0.9333 0.3913 0.8039 0.055 Uiso 1 1 calc R
O16 O 0.68175(19) 0.7218(4) 0.54361(13) 0.1025(10) Uani 1 1 d .
C18 C 0.60831(18) 0.4182(4) 0.63162(11) 0.0475(7) Uani 1 1 d .
H18 H 0.6432 0.4576 0.6638 0.057 Uiso 1 1 calc R
C1 C 0.8220(2) 0.2995(4) 0.81356(11) 0.0510(7) Uani 1 1 d .
H1 H 0.8316 0.3080 0.8522 0.061 Uiso 1 1 calc R
C2 C 0.70907(16) 0.1053(3) 0.42365(9) 0.0400(6) Uani 1 1 d .
C27 C 0.74785(19) 0.2368(4) 0.78409(12) 0.0481(7) Uani 1 1 d .
H27 H 0.7073 0.1980 0.8026 0.058 Uiso 1 1 calc R
C26 C 0.6414(2) 0.1905(5) 0.33240(12) 0.0621(9) Uani 1 1 d .
H26 H 0.6259 0.2722 0.3059 0.075 Uiso 1 1 calc R
C24 C 0.6409(2) -0.0899(4) 0.35770(12) 0.0602(8) Uani 1 1 d .
H24 H 0.6246 -0.1968 0.3485 0.072 Uiso 1 1 calc R
C6 C 0.50474(18) 0.3029(5) 0.53864(13) 0.0601(8) Uani 1 1 d .
H6 H 0.4702 0.2609 0.5067 0.072 Uiso 1 1 calc R
C7 C 1.1093(2) 0.2351(4) 0.65737(13) 0.0571(8) Uani 1 1 d .
H7 H 1.0885 0.1297 0.6511 0.069 Uiso 1 1 calc R
C8 C 1.08981(19) 0.5248(4) 0.64873(12) 0.0525(7) Uani 1 1 d .
H8 H 1.0558 0.6139 0.6363 0.063 Uiso 1 1 calc R
O9 O 1.5266(2) 0.2247(3) 0.75634(15) 0.1020(10) Uani 1 1 d .
C25 C 0.61968(19) 0.0317(5) 0.31913(11) 0.0610(9) Uani 1 1 d .
H25 H 0.5901 0.0063 0.2834 0.073 Uiso 1 1 calc R
C23 C 0.6868(2) -0.0536(4) 0.41034(11) 0.0523(7) Uani 1 1 d .
H23 H 0.7024 -0.1360 0.4365 0.063 Uiso 1 1 calc R
C12 C 1.1908(2) 0.2626(7) 0.68556(16) 0.0816(13) Uani 1 1 d .
H12 H 1.2253 0.1743 0.6982 0.098 Uiso 1 1 calc R
O13 O 1.5775(3) 0.4829(4) 0.76951(15) 0.1229(13) Uani 1 1 d .
C14 C 1.2211(2) 0.4164(8) 0.69507(16) 0.0913(15) Uani 1 1 d .
H14 H 1.2763 0.4325 0.7137 0.110 Uiso 1 1 calc R
C15 C 0.52426(19) 0.4572(4) 0.62229(13) 0.0601(8) Uani 1 1 d .
H15 H 0.5037 0.5235 0.6473 0.072 Uiso 1 1 calc R
C16 C 0.4713(2) 0.3971(5) 0.57573(14) 0.0662(9) Uani 1 1 d .
H16 H 0.4140 0.4190 0.5692 0.079 Uiso 1 1 calc R
O17 O 1.5172(3) 0.3811(5) 0.83545(12) 0.1311(14) Uani 1 1 d .
O18 O 1.4357(2) 0.4358(6) 0.74921(19) 0.1625(19) Uani 1 1 d .
C19 C 1.1714(3) 0.5471(6) 0.67751(15) 0.0812(12) Uani 1 1 d .
H19 H 1.1924 0.6521 0.6849 0.097 Uiso 1 1 calc R
O1 O 0.7471(2) 0.5528(3) 0.48985(9) 0.0872(9) Uani 1 1 d .
H106 H 0.803(2) -0.033(5) 0.5983(16) 0.067(13) Uiso 1 1 d .
H250 H 0.829(3) -0.014(6) 0.646(2) 0.114(19) Uiso 1 1 d .
Fe1 Fe 0.78196(2) 0.27316(4) 0.602162(13) 0.03129(13) Uani 1 1 d .
Cl2 Cl 0.75870(4) 0.64610(8) 0.53906(3) 0.04231(18) Uani 1 1 d .
Cl1 Cl 1.51109(5) 0.37967(9) 0.77752(3) 0.0553(2) Uani 1 1 d .
C4 C 0.73446(18) 0.2323(3) 0.72635(11) 0.0428(6) Uani 1 1 d .
H4 H 0.6838 0.1907 0.7067 0.051 Uiso 1 1 calc R
N5 N 0.91290(12) 0.3337(3) 0.64337(8) 0.0339(4) Uani 1 1 d .
N6 N 0.86740(13) 0.2427(2) 0.54294(8) 0.0341(5) Uani 1 1 d .
N7 N 0.71036(13) 0.1961(3) 0.51842(8) 0.0366(5) Uani 1 1 d .
O10 O 0.79529(15) 0.0190(3) 0.62103(11) 0.0484(5) Uani 1 1 d .
C9 C 0.94931(16) 0.2826(3) 0.55791(10) 0.0357(5) Uani 1 1 d .
C21 C 0.6864(2) 0.2292(4) 0.38523(12) 0.0495(7) Uani 1 1 d .
H21 H 0.7010 0.3367 0.3947 0.059 Uiso 1 1 calc R
C11 C 0.97387(18) 0.1986(4) 0.47034(11) 0.0497(7) Uani 1 1 d .
H11 H 1.0098 0.1835 0.4458 0.060 Uiso 1 1 calc R

loop_
_atom_site_aniso_label
_atom_site_aniso_U_11
_atom_site_aniso_U_22
_atom_site_aniso_U_33
_atom_site_aniso_U_23
_atom_site_aniso_U_13
_atom_site_aniso_U_12
N1 0.0366(12) 0.0538(13) 0.0275(10) -0.0075(9) 0.0011(9) -0.0017(10)
N2 0.0263(11) 0.0607(14) 0.0308(10) -0.0051(10) 0.0043(8) -0.0060(10)
C31 0.0338(13) 0.0412(13) 0.0289(11) -0.0004(10) 0.0020(10) 0.0033(11)
C10 0.0349(15) 0.0622(18) 0.0330(12) -0.0071(12) -0.0018(11) -0.0086(13)
C13 0.0339(14) 0.0601(17) 0.0365(13) 0.0021(12) 0.0033(11) -0.0059(12)
C30 0.0356(15) 0.0669(18) 0.0380(14) 0.0022(13) 0.0089(12) 0.0016(13)
N3 0.0334(11) 0.0376(11) 0.0321(10) -0.0014(9) 0.0050(9) 0.0005(9)
N4 0.0328(11) 0.0473(12) 0.0379(11) -0.0020(10) 0.0037(9) -0.0007(10)
C3 0.0329(13) 0.0391(13) 0.0303(11) -0.0021(10) 0.0025(10) 0.0042(10)
O4 0.0731(14) 0.0412(11) 0.0397(10) 0.0043(8) -0.0057(9) 0.0006(10)
C5 0.0294(13) 0.0557(16) 0.0309(12) 0.0008(11) 0.0056(10) -0.0031(11)
C29 0.0317(13) 0.0495(15) 0.0297(11) -0.0059(11) -0.0002(10) -0.0029(11)
O7 0.095(2) 0.0787(17) 0.0769(17) 0.0075(13) 0.0218(15) -0.0368(15)
C22 0.0477(17) 0.0619(18) 0.0289(12) -0.0064(12) 0.0047(11) 0.0081(14)
C28 0.0435(16) 0.0594(17) 0.0315(12) -0.0079(12) 0.0020(11) 0.0050(13)
O16 0.0737(19) 0.145(3) 0.085(2) 0.0197(18) 0.0071(15) 0.0541(19)
C18 0.0436(16) 0.0552(17) 0.0428(14) -0.0037(13) 0.0066(12) 0.0026(13)
C1 0.0589(19) 0.0641(19) 0.0319(13) 0.0014(13) 0.0135(13) 0.0122(15)
C2 0.0394(14) 0.0516(15) 0.0267(11) -0.0055(11) 0.0015(10) 0.0006(12)
C27 0.0499(18) 0.0536(17) 0.0453(15) 0.0069(13) 0.0199(14) 0.0029(13)
C26 0.058(2) 0.087(3) 0.0378(15) 0.0169(16) 0.0021(14) 0.0152(18)
C24 0.064(2) 0.066(2) 0.0448(16) -0.0168(15) -0.0014(15) -0.0122(16)
C6 0.0308(15) 0.097(2) 0.0497(17) -0.0007(17) 0.0012(13) -0.0046(16)
C7 0.0481(19) 0.072(2) 0.0515(17) 0.0081(15) 0.0100(15) 0.0111(15)
C8 0.0486(17) 0.0595(18) 0.0499(16) 0.0019(14) 0.0111(13) -0.0140(14)
O9 0.106(2) 0.0588(16) 0.136(3) -0.0301(17) 0.012(2) -0.0088(15)
C25 0.0450(17) 0.101(3) 0.0321(14) -0.0117(16) -0.0040(12) -0.0023(18)
C23 0.0635(19) 0.0504(17) 0.0375(14) -0.0023(12) -0.0024(13) -0.0057(15)
C12 0.049(2) 0.133(4) 0.060(2) 0.018(2) 0.0047(18) 0.035(2)
O13 0.161(3) 0.087(2) 0.136(3) -0.032(2) 0.065(3) -0.065(2)
C14 0.0353(19) 0.176(5) 0.058(2) -0.009(3) 0.0000(16) -0.014(3)
C15 0.0496(18) 0.076(2) 0.0584(18) -0.0037(16) 0.0192(15) 0.0133(16)
C16 0.0337(16) 0.101(3) 0.064(2) 0.0070(19) 0.0106(15) 0.0082(17)
O17 0.207(4) 0.128(3) 0.0525(16) 0.0077(18) 0.015(2) -0.020(3)
O18 0.092(2) 0.207(5) 0.161(4) -0.046(3) -0.036(2) 0.075(3)
C19 0.063(2) 0.119(3) 0.063(2) -0.021(2) 0.0151(19) -0.050(3)
O1 0.149(3) 0.0604(15) 0.0412(12) -0.0075(11) -0.0055(14) 0.0081(16)
Fe1 0.0283(2) 0.0371(2) 0.02709(19) -0.00194(13) 0.00246(14) -0.00137(14)
Cl2 0.0466(4) 0.0406(4) 0.0372(3) 0.0019(3) 0.0027(3) -0.0004(3)
Cl1 0.0573(5) 0.0514(4) 0.0530(4) -0.0024(3) 0.0021(3) -0.0071(3)
C4 0.0393(15) 0.0458(15) 0.0442(14) 0.0035(12) 0.0105(12) -0.0019(12)
N5 0.0283(10) 0.0433(11) 0.0293(10) -0.0023(9) 0.0037(8) -0.0012(9)
N6 0.0327(11) 0.0417(11) 0.0265(9) -0.0022(8) 0.0028(8) 0.0016(9)
N7 0.0353(12) 0.0434(12) 0.0299(10) -0.0045(9) 0.0037(9) -0.0027(9)
O10 0.0614(14) 0.0392(11) 0.0420(11) 0.0001(10) 0.0046(11) -0.0004(10)
C9 0.0322(13) 0.0450(14) 0.0293(11) 0.0015(10) 0.0052(10) 0.0006(11)
C21 0.0503(17) 0.0541(17) 0.0412(14) 0.0033(13) 0.0028(13) 0.0016(14)
C11 0.0420(16) 0.075(2) 0.0333(13) 0.0000(13) 0.0104(12) 0.0106(15)

loop_
_atom_type_symbol
_atom_type_description
_atom_type_scat_dispersion_real
_atom_type_scat_dispersion_imag
_atom_type_scat_source
C C 0.0033 0.0016 'International Tables Vol C Tables 4.2.6.8 and 6.1.1.4'
H H 0.0000 0.0000 'International Tables Vol C Tables 4.2.6.8 and 6.1.1.4'
N N 0.0061 0.0033 'International Tables Vol C Tables 4.2.6.8 and 6.1.1.4'
O O 0.0106 0.0060 'International Tables Vol C Tables 4.2.6.8 and 6.1.1.4'
Cl Cl 0.1484 0.1585 'International Tables Vol C Tables 4.2.6.8 and 6.1.1.4'
Fe Fe 0.3463 0.8444 'International Tables Vol C Tables 4.2.6.8 and 6.1.1.4'

loop_
_geom_angle_atom_site_label_1
_geom_angle_atom_site_label_2
_geom_angle_atom_site_label_3
_geom_angle
N7 N1 C31 114.64(19)
N7 N1 C2 119.9(2)
C31 N1 C2 122.5(2)
N5 N2 C9 114.74(19)
N5 N2 C5 119.96(18)
C9 N2 C5 122.3(2)
N6 C31 C22 123.1(2)
N6 C31 N1 114.7(2)
C22 C31 N1 122.2(2)
N7 C10 C13 116.5(2)
N4 C13 C6 122.5(3)
N4 C13 C10 116.2(2)
C6 C13 C10 120.9(3)
C11 C30 C9 117.0(3)
C4 N3 C3 117.0(2)
C4 N3 Fe1 128.18(18)
C3 N3 Fe1 114.54(15)
C18 N4 C13 116.8(2)
C18 N4 Fe1 127.36(18)
C13 N4 Fe1 115.47(17)
N3 C3 C28 122.5(2)
N3 C3 C29 116.4(2)
C28 C3 C29 120.8(2)
Cl2 O4 Fe1 131.58(12)
C8 C5 C7 121.2(3)
C8 C5 N2 118.9(2)
C7 C5 N2 119.8(3)
N5 C29 C3 117.0(2)
C11 C22 C31 117.0(2)
C1 C28 C3 119.0(3)
N4 C18 C15 123.6(3)
C27 C1 C28 118.9(3)
C23 C2 C21 121.0(2)
C23 C2 N1 119.4(2)
C21 C2 N1 119.5(2)
C1 C27 C4 118.9(3)
C25 C26 C21 120.0(3)
C25 C24 C23 119.9(3)
C16 C6 C13 119.2(3)
C5 C7 C12 118.2(4)
C5 C8 C19 118.9(3)
C24 C25 C26 120.8(3)
C2 C23 C24 119.4(3)
C14 C12 C7 121.0(4)
C12 C14 C19 120.5(3)
C16 C15 C18 119.2(3)
C15 C16 C6 118.7(3)
C14 C19 C8 120.3(4)
O10 Fe1 N5 94.29(9)
O10 Fe1 N6 88.97(8)
N5 Fe1 N6 69.47(7)
O10 Fe1 N7 86.15(9)
N5 Fe1 N7 138.79(7)
N6 Fe1 N7 69.34(8)
O10 Fe1 O4 172.02(8)
N5 Fe1 O4 77.73(8)
N6 Fe1 O4 88.12(8)
N7 Fe1 O4 99.75(7)
O10 Fe1 N4 104.65(9)
N5 Fe1 N4 146.41(8)
N6 Fe1 N4 136.96(8)
N7 Fe1 N4 71.08(8)
O4 Fe1 N4 82.47(8)
O10 Fe1 N3 80.72(9)
N5 Fe1 N3 71.31(7)
N6 Fe1 N3 138.44(8)
N7 Fe1 N3 148.31(8)
O4 Fe1 N3 96.61(7)
N4 Fe1 N3 84.49(7)
O1 Cl2 O7 111.42(18)
O1 Cl2 O16 109.85(19)
O7 Cl2 O16 106.2(2)
O1 Cl2 O4 111.83(13)
O7 Cl2 O4 109.16(15)
O16 Cl2 O4 108.22(16)
O18 Cl1 O17 112.4(3)
O18 Cl1 O9 109.2(2)
O17 Cl1 O9 113.5(2)
O18 Cl1 O13 111.2(3)
O17 Cl1 O13 103.8(2)
O9 Cl1 O13 106.6(2)
N3 C4 C27 123.5(3)
C29 N5 N2 120.7(2)
C29 N5 Fe1 119.69(16)
N2 N5 Fe1 119.43(14)
C31 N6 C9 118.3(2)
C31 N6 Fe1 120.87(16)
C9 N6 Fe1 120.86(15)
C10 N7 N1 121.4(2)
C10 N7 Fe1 119.72(17)
N1 N7 Fe1 118.86(15)
N6 C9 C30 122.9(2)
N6 C9 N2 114.3(2)
C30 C9 N2 122.8(2)
C2 C21 C26 118.9(3)
C22 C11 C30 121.7(2)

loop_
_geom_bond_atom_site_label_1
_geom_bond_atom_site_label_2
_geom_bond_distance
N1 N7 1.365(3)
N1 C31 1.398(3)
N1 C2 1.445(3)
N2 N5 1.368(3)
N2 C9 1.395(3)
N2 C5 1.443(3)
C31 N6 1.338(3)
C31 C22 1.392(4)
C10 N7 1.284(3)
C10 C13 1.450(4)
C13 N4 1.355(3)
C13 C6 1.388(4)
C30 C11 1.384(4)
C30 C9 1.387(4)
N3 C4 1.339(3)
N3 C3 1.352(3)
N3 Fe1 2.305(2)
N4 C18 1.346(3)
N4 Fe1 2.286(2)
C3 C28 1.390(3)
C3 C29 1.452(3)
O4 Cl2 1.4437(19)
O4 Fe1 2.278(2)
C5 C8 1.376(4)
C5 C7 1.378(4)
C29 N5 1.283(3)
O7 Cl2 1.422(2)
C22 C11 1.377(4)
C28 C1 1.383(4)
O16 Cl2 1.423(3)
C18 C15 1.378(4)
C1 C27 1.372(4)
C2 C23 1.373(4)
C2 C21 1.382(4)
C27 C4 1.386(4)
C26 C25 1.370(5)
C26 C21 1.385(4)
C24 C25 1.368(5)
C24 C23 1.382(4)
C6 C16 1.386(5)
C7 C12 1.382(5)
C8 C19 1.382(5)
O9 Cl1 1.414(3)
C12 C14 1.357(7)
O13 Cl1 1.419(3)
C14 C19 1.358(7)
C15 C16 1.371(5)
O17 Cl1 1.401(3)
O18 Cl1 1.359(3)
O1 Cl2 1.406(2)
Fe1 O10 2.136(2)
Fe1 N5 2.219(2)
Fe1 N6 2.221(2)
Fe1 N7 2.230(2)
N6 C9 1.349(3)
